data_7232331
loop_
_publ_author_name
'Jones, Charlotte L.'
'Skelton, Jonathan M.'
'Parker, Stephen C.'
'Raithby, Paul R.'
'Walsh, Aron'
'Wilson, Chick C.'
'Thomas, Lynne H.'

_publ_section_title
;
 Living in the salt-cocrystal continuum: indecisive organic complexes with
 thermochromic behaviour
;
_journal_issue 10
_journal_name_full CrystEngComm
_journal_page_first 1626
_journal_paper_doi 10.1039/C8CE02066C
_journal_volume 21
_journal_year 2019
_chemical_formula_moiety 'C6N1I1H7 1+, C7N2O6H3 1-'
_chemical_formula_sum 'C13 H10 I N3 O6'
_chemical_formula_weight 431.14
_chemical_name_systematic '4-iodoanilinium 3,5-dinitrobenzoate'
_space_group_crystal_system orthorhombic
_space_group_IT_number 19
_space_group_name_Hall 'P 2ac 2ab'
_space_group_name_H-M_alt 'P 21 21 21'
_symmetry_space_group_name_Hall 'P 2ac 2ab'
_symmetry_space_group_name_H-M 'P 21 21 21'
_atom_sites_solution_hydrogens mixed
_audit_creation_method SHELXL-2014/7
_audit_update_record
;
2017-06-16 deposited with the CCDC.
2019-02-07 downloaded from the CCDC.
;
_cell_angle_alpha 90
_cell_angle_beta 90
_cell_angle_gamma 90
_cell_formula_units_Z 8
_cell_length_a 6.75880(10)
_cell_length_b 12.0929(2)
_cell_length_c 36.4619(5)
_cell_measurement_reflns_used 11815
_cell_measurement_temperature 100(2)
_cell_measurement_theta_max 32.6580
_cell_measurement_theta_min 3.4910
_cell_volume 2980.16(8)
_computing_structure_refinement 'SHELXL-2014/7 (Sheldrick, 2014)'
_diffrn_ambient_temperature 100(2)
_diffrn_measured_fraction_theta_full 0.996
_diffrn_measured_fraction_theta_max 0.996
_diffrn_measurement_device_type 'Gemini ultra'
_diffrn_radiation_type MoK\a
_diffrn_radiation_wavelength 0.71073
_diffrn_reflns_av_R_equivalents 0.0159
_diffrn_reflns_av_unetI/netI 0.0190
_diffrn_reflns_Laue_measured_fraction_full 0.996
_diffrn_reflns_Laue_measured_fraction_max 0.996
_diffrn_reflns_limit_h_max 8
_diffrn_reflns_limit_h_min -8
_diffrn_reflns_limit_k_max 15
_diffrn_reflns_limit_k_min -15
_diffrn_reflns_limit_l_max 45
_diffrn_reflns_limit_l_min -45
_diffrn_reflns_number 15628
_diffrn_reflns_point_group_measured_fraction_full 0.996
_diffrn_reflns_point_group_measured_fraction_max 0.996
_diffrn_reflns_theta_full 25.242
_diffrn_reflns_theta_max 26.366
_diffrn_reflns_theta_min 3.065
_exptl_absorpt_coefficient_mu 2.185
_exptl_absorpt_correction_T_max 1.00000
_exptl_absorpt_correction_T_min 0.88263
_exptl_absorpt_correction_type multi-scan
_exptl_absorpt_process_details
;
CrysAlisPro, Agilent Technologies,
Version 1.171.37.31 (release 14-01-2014 CrysAlis171 .NET)
(compiled Jan 14 2014,18:38:05)
Empirical absorption correction using spherical harmonics,
 implemented in SCALE3 ABSPACK scaling algorithm.
;
_exptl_crystal_colour colourless
_exptl_crystal_density_diffrn 1.922
_exptl_crystal_description needle
_exptl_crystal_F_000 1680
_exptl_crystal_recrystallization_method 'Re-crystallisation from solvent: ethanol'
_exptl_crystal_size_max 0.4
_exptl_crystal_size_mid 0.1
_exptl_crystal_size_min 0.1
_refine_diff_density_max 1.172
_refine_diff_density_min -0.902
_refine_diff_density_rms 0.069
_refine_ls_abs_structure_details
;
 Flack x determined using 2475 quotients [(I+)-(I-)]/[(I+)+(I-)]
 (Parsons, Flack and Wagner, Acta Cryst. B69 (2013) 249-259).
;
_refine_ls_abs_structure_Flack -0.016(5)
_refine_ls_extinction_method none
_refine_ls_goodness_of_fit_ref 1.071
_refine_ls_hydrogen_treatment mixed
_refine_ls_matrix_type full
_refine_ls_number_parameters 433
_refine_ls_number_reflns 6082
_refine_ls_number_restraints 0
_refine_ls_restrained_S_all 1.071
_refine_ls_R_factor_all 0.0213
_refine_ls_R_factor_gt 0.0205
_refine_ls_shift/su_max 0.002
_refine_ls_shift/su_mean 0.000
_refine_ls_structure_factor_coef Fsqd
_refine_ls_weighting_details 'w=1/[\s^2^(Fo^2^)+(0.0179P)^2^+3.2869P] where P=(Fo^2^+2Fc^2^)/3'
_refine_ls_weighting_scheme calc
_refine_ls_wR_factor_gt 0.0472
_refine_ls_wR_factor_ref 0.0476
_reflns_Friedel_coverage 0.740
_reflns_Friedel_fraction_full 0.997
_reflns_Friedel_fraction_max 0.996
_reflns_number_gt 5960
_reflns_number_total 6082
_reflns_threshold_expression 'I > 2\s(I)'
_cod_data_source_file c8ce02066c2.cif
_cod_data_source_block 4IA_35DNBA_14
_cod_depositor_comments 'Adding full bibliography for 7232328--7232334.cif.'
_cod_database_code 7232331
_shelx_shelxl_version_number 2014/7
_shelx_space_group_comment
;
The symmetry employed for this shelxl refinement is uniquely defined
by the following loop, which should always be used as a source of
symmetry information in preference to the above space-group names.
They are only intended as comments.
;

loop_
_space_group_symop_operation_xyz
'x, y, z'
'-x+1/2, -y, z+1/2'
'x+1/2, -y+1/2, -z'
'-x, y+1/2, -z+1/2'

loop_
_atom_site_label
_atom_site_type_symbol
_atom_site_fract_x
_atom_site_fract_y
_atom_site_fract_z
_atom_site_U_iso_or_equiv
_atom_site_adp_type
_atom_site_occupancy
_atom_site_site_symmetry_order
_atom_site_calc_flag
_atom_site_refinement_flags_posn
_atom_site_refinement_flags_adp
I1 I 1.72077(4) 0.82438(2) -0.02451(2) 0.02046(7) Uani 1 1 d . .
N1 N 1.7996(5) 1.0295(3) 0.13375(8) 0.0138(6) Uani 1 1 d . .
H1A H 1.840(7) 1.102(4) 0.1336(13) 0.021 Uiso 1 1 d . U
H1B H 1.686(8) 1.017(4) 0.1462(13) 0.021 Uiso 1 1 d . U
H1C H 1.904(7) 0.998(4) 0.1447(14) 0.021 Uiso 1 1 d . U
C1 C 1.7756(5) 0.9833(3) 0.09697(9) 0.0122(7) Uani 1 1 d . .
C2 C 1.7908(5) 1.0511(3) 0.06655(10) 0.0144(7) Uani 1 1 d . .
H2 H 1.8124 1.1266 0.0694 0.017 Uiso 1 1 calc R U
C3 C 1.7733(6) 1.0054(3) 0.03178(9) 0.0151(7) Uani 1 1 d . .
H3 H 1.7835 1.0500 0.0111 0.018 Uiso 1 1 calc R U
C4 C 1.7406(5) 0.8931(3) 0.02826(9) 0.0131(6) Uani 1 1 d . .
C5 C 1.7239(6) 0.8251(3) 0.05847(10) 0.0172(7) Uani 1 1 d . .
H5 H 1.7020 0.7497 0.0556 0.021 Uiso 1 1 calc R U
C6 C 1.7402(6) 0.8709(3) 0.09325(9) 0.0162(7) Uani 1 1 d . .
H6 H 1.7275 0.8265 0.1139 0.019 Uiso 1 1 calc R U
I2 I 1.24648(5) 1.04531(2) -0.04373(2) 0.03130(8) Uani 1 1 d . .
N2 N 1.3145(5) 1.1810(3) 0.12224(9) 0.0144(6) Uani 1 1 d . .
H2A H 1.425(7) 1.229(4) 0.1257(13) 0.022 Uiso 1 1 d . U
H2B H 1.202(8) 1.208(4) 0.1290(13) 0.022 Uiso 1 1 d . U
H2C H 1.346(7) 1.121(4) 0.1377(13) 0.022 Uiso 1 1 d . U
C7 C 1.3098(5) 1.1486(3) 0.08395(10) 0.0140(7) Uani 1 1 d . .
C8 C 1.3265(6) 1.2286(3) 0.05726(12) 0.0220(9) Uani 1 1 d . .
H8 H 1.3454 1.3021 0.0638 0.026 Uiso 1 1 calc R U
C9 C 1.3151(7) 1.1989(3) 0.02046(12) 0.0268(10) Uani 1 1 d . .
H9 H 1.3281 1.2523 0.0022 0.032 Uiso 1 1 calc R U
C10 C 1.2842(6) 1.0892(3) 0.01126(10) 0.0172(8) Uani 1 1 d . .
C11 C 1.2703(6) 1.0087(3) 0.03803(10) 0.0167(7) Uani 1 1 d . .
H11 H 1.2524 0.9351 0.0315 0.020 Uiso 1 1 calc R U
C12 C 1.2834(6) 1.0382(3) 0.07481(10) 0.0156(7) Uani 1 1 d . .
H12 H 1.2745 0.9846 0.0930 0.019 Uiso 1 1 calc R U
C13 C 1.1882(5) 0.8180(3) 0.36470(10) 0.0136(7) Uani 1 1 d . .
C14 C 1.1112(6) 0.9345(3) 0.35830(10) 0.0139(8) Uani 1 1 d . .
C15 C 1.2296(6) 1.0091(3) 0.33988(9) 0.0135(7) Uani 1 1 d . .
H15 H 1.3505 0.9868 0.3302 0.016 Uiso 1 1 calc R U
C16 C 1.1671(5) 1.1169(3) 0.33594(10) 0.0134(8) Uani 1 1 d . .
C17 C 0.9878(5) 1.1550(3) 0.34948(10) 0.0135(7) Uani 1 1 d . .
H17 H 0.9488 1.2284 0.3471 0.016 Uiso 1 1 calc R U
C18 C 0.8712(5) 1.0771(3) 0.36667(10) 0.0130(8) Uani 1 1 d . .
C19 C 0.9276(5) 0.9680(3) 0.37123(10) 0.0122(7) Uani 1 1 d . .
H19 H 0.8438 0.9179 0.3828 0.015 Uiso 1 1 calc R U
O1 O 1.0688(4) 0.7453(2) 0.37497(8) 0.0185(6) Uani 1 1 d . .
O2 O 1.3694(4) 0.8050(3) 0.35919(8) 0.0206(7) Uani 1 1 d . .
O3 O 1.4478(4) 1.1584(2) 0.30256(8) 0.0240(7) Uani 1 1 d . .
O4 O 1.2544(4) 1.29375(19) 0.31823(7) 0.0185(5) Uani 1 1 d . .
O5 O 0.6371(5) 1.2106(3) 0.38041(10) 0.0308(8) Uani 1 1 d . .
O6 O 0.5655(4) 1.0404(3) 0.39225(8) 0.0225(6) Uani 1 1 d . .
N3 N 1.2992(5) 1.1951(3) 0.31728(8) 0.0160(6) Uani 1 1 d . .
N4 N 0.6768(5) 1.1116(3) 0.38084(9) 0.0172(7) Uani 1 1 d . .
C20 C 1.2913(5) 0.9566(3) 0.17837(9) 0.0130(7) Uani 1 1 d . .
C21 C 1.3216(5) 0.8965(3) 0.21449(10) 0.0131(7) Uani 1 1 d . .
C22 C 1.4930(5) 0.9148(3) 0.23473(10) 0.0140(7) Uani 1 1 d . .
H22 H 1.5823 0.9698 0.2280 0.017 Uiso 1 1 calc R U
C23 C 1.5268(5) 0.8491(3) 0.26503(10) 0.0143(8) Uani 1 1 d . .
C24 C 1.4021(6) 0.7654(3) 0.27619(11) 0.0163(8) Uani 1 1 d . .
H24 H 1.4322 0.7196 0.2959 0.020 Uiso 1 1 calc R U
C25 C 1.2286(6) 0.7538(3) 0.25613(9) 0.0142(7) Uani 1 1 d . .
C26 C 1.1855(5) 0.8181(3) 0.22567(10) 0.0137(7) Uani 1 1 d . .
H26 H 1.0673 0.8086 0.2130 0.016 Uiso 1 1 calc R U
O7 O 1.1386(4) 0.9350(2) 0.16044(7) 0.0163(6) Uani 1 1 d . .
O8 O 1.4266(4) 1.0229(2) 0.16882(7) 0.0166(6) Uani 1 1 d . .
O9 O 1.8092(5) 0.9487(3) 0.27909(9) 0.0367(8) Uani 1 1 d . .
O10 O 1.7557(5) 0.7987(2) 0.30954(7) 0.0257(6) Uani 1 1 d . .
O11 O 1.1282(5) 0.6101(3) 0.29377(8) 0.0269(7) Uani 1 1 d . .
O12 O 0.9342(4) 0.6578(3) 0.24927(8) 0.0236(6) Uani 1 1 d . .
N5 N 1.7113(5) 0.8669(3) 0.28615(9) 0.0203(7) Uani 1 1 d . .
N6 N 1.0870(5) 0.6675(3) 0.26727(9) 0.0190(7) Uani 1 1 d . .

loop_
_atom_site_aniso_label
_atom_site_aniso_U_11
_atom_site_aniso_U_22
_atom_site_aniso_U_33
_atom_site_aniso_U_23
_atom_site_aniso_U_13
_atom_site_aniso_U_12
I1 0.03099(13) 0.01872(11) 0.01167(10) -0.00285(9) -0.00113(11) 0.00005(11)
N1 0.0150(15) 0.0139(15) 0.0127(15) -0.0005(12) -0.0028(13) 0.0015(14)
C1 0.0105(15) 0.0141(15) 0.0118(16) -0.0030(13) 0.0003(14) 0.0037(15)
C2 0.0148(17) 0.0116(15) 0.0168(17) 0.0000(14) -0.0008(14) -0.0037(16)
C3 0.0164(17) 0.0156(16) 0.0132(16) 0.0038(13) 0.0023(15) 0.0002(16)
C4 0.0131(16) 0.0167(15) 0.0096(14) -0.0045(13) -0.0013(16) 0.0004(15)
C5 0.0263(19) 0.0085(14) 0.0167(16) -0.0013(13) -0.0015(16) 0.0011(19)
C6 0.0209(19) 0.0148(16) 0.0129(16) 0.0027(13) -0.0015(17) -0.0020(17)
I2 0.04822(18) 0.03338(14) 0.01231(11) -0.00351(10) -0.00208(14) 0.01612(15)
N2 0.0154(15) 0.0140(15) 0.0137(15) 0.0012(13) -0.0035(12) -0.0027(15)
C7 0.0116(16) 0.0162(18) 0.0142(17) -0.0002(14) -0.0010(13) -0.0007(14)
C8 0.034(2) 0.0109(17) 0.021(2) 0.0009(16) 0.0021(17) -0.0016(17)
C9 0.039(2) 0.0176(19) 0.024(2) 0.0068(17) 0.0084(19) 0.0051(17)
C10 0.0186(18) 0.0220(18) 0.0109(16) -0.0034(14) 0.0006(15) 0.0008(17)
C11 0.0155(17) 0.0162(16) 0.0183(17) -0.0017(13) -0.0023(16) 0.0015(16)
C12 0.0156(17) 0.0154(16) 0.0157(17) 0.0034(14) -0.0003(15) -0.0002(16)
C13 0.0176(18) 0.0137(17) 0.0094(16) -0.0022(15) -0.0058(13) 0.0031(17)
C14 0.0192(18) 0.0129(18) 0.0098(18) 0.0001(14) -0.0056(15) 0.0002(15)
C15 0.0117(16) 0.0164(16) 0.0124(15) -0.0015(13) -0.0011(15) 0.0014(16)
C16 0.0157(19) 0.0146(18) 0.0100(17) 0.0002(14) -0.0020(13) -0.0017(15)
C17 0.0151(17) 0.0130(18) 0.0123(18) -0.0002(15) -0.0016(14) 0.0032(15)
C18 0.0125(16) 0.019(2) 0.0072(17) -0.0011(15) -0.0008(13) 0.0016(15)
C19 0.0146(16) 0.0158(18) 0.0062(16) -0.0002(14) -0.0011(13) -0.0022(15)
O1 0.0209(14) 0.0144(14) 0.0200(15) 0.0028(12) -0.0039(12) 0.0011(12)
O2 0.0184(13) 0.0210(16) 0.0222(16) 0.0016(13) -0.0014(11) 0.0070(12)
O3 0.0200(14) 0.0238(16) 0.0282(17) 0.0003(13) 0.0124(12) -0.0006(13)
O4 0.0216(13) 0.0122(11) 0.0218(13) 0.0016(10) 0.0009(13) -0.0012(12)
O5 0.0302(17) 0.0248(16) 0.0372(19) 0.0057(14) 0.0156(14) 0.0144(14)
O6 0.0164(13) 0.0287(16) 0.0224(16) -0.0011(13) 0.0052(11) -0.0047(13)
N3 0.0146(15) 0.0171(16) 0.0164(15) 0.0003(12) -0.0014(13) -0.0034(14)
N4 0.0147(16) 0.0222(17) 0.0146(16) 0.0000(14) 0.0003(12) 0.0038(14)
C20 0.0173(17) 0.0129(16) 0.0089(16) -0.0010(13) 0.0013(14) 0.0054(16)
C21 0.0148(18) 0.0149(17) 0.0096(17) 0.0001(15) 0.0001(13) 0.0047(14)
C22 0.0162(18) 0.0182(18) 0.0077(17) -0.0013(15) -0.0005(14) 0.0019(15)
C23 0.0159(17) 0.021(2) 0.0057(17) -0.0027(15) -0.0041(13) 0.0015(15)
C24 0.0196(19) 0.020(2) 0.0096(18) 0.0027(15) 0.0010(15) 0.0041(16)
C25 0.0156(18) 0.0174(16) 0.0095(15) 0.0018(13) 0.0027(15) 0.0025(17)
C26 0.0132(16) 0.0177(18) 0.0103(16) -0.0019(15) -0.0013(13) 0.0022(16)
O7 0.0167(13) 0.0186(14) 0.0136(13) 0.0017(11) -0.0034(10) 0.0006(11)
O8 0.0166(13) 0.0179(14) 0.0152(14) 0.0045(11) -0.0012(11) -0.0018(11)
O9 0.0344(18) 0.0426(19) 0.0332(18) 0.0142(15) -0.0175(15) -0.0181(16)
O10 0.0240(15) 0.0351(15) 0.0182(13) 0.0091(11) -0.0079(13) 0.0013(15)
O11 0.0301(16) 0.0320(17) 0.0186(15) 0.0139(14) -0.0042(13) -0.0026(14)
O12 0.0219(14) 0.0308(17) 0.0180(15) 0.0071(13) -0.0039(12) -0.0074(13)
N5 0.0188(16) 0.0272(17) 0.0148(15) 0.0003(13) -0.0035(14) 0.0006(15)
N6 0.0201(16) 0.0216(18) 0.0154(16) 0.0024(15) 0.0005(13) -0.0008(15)

loop_
_atom_type_symbol
_atom_type_description
_atom_type_scat_dispersion_real
_atom_type_scat_dispersion_imag
_atom_type_scat_source
C C 0.0033 0.0016 'International Tables Vol C Tables 4.2.6.8 and 6.1.1.4'
H H 0.0000 0.0000 'International Tables Vol C Tables 4.2.6.8 and 6.1.1.4'
N N 0.0061 0.0033 'International Tables Vol C Tables 4.2.6.8 and 6.1.1.4'
O O 0.0106 0.0060 'International Tables Vol C Tables 4.2.6.8 and 6.1.1.4'
I I -0.4742 1.8119 'International Tables Vol C Tables 4.2.6.8 and 6.1.1.4'

loop_
_geom_angle_atom_site_label_1
_geom_angle_atom_site_label_2
_geom_angle_atom_site_label_3
_geom_angle
C2 C1 C6 121.0(3)
C2 C1 N1 120.1(3)
C6 C1 N1 118.9(3)
C1 C2 C3 119.4(3)
C4 C3 C2 119.3(3)
C5 C4 C3 121.7(3)
C5 C4 I1 119.4(2)
C3 C4 I1 119.0(2)
C4 C5 C6 119.0(3)
C1 C6 C5 119.6(3)
C8 C7 C12 121.1(4)
C8 C7 N2 119.2(3)
C12 C7 N2 119.6(3)
C7 C8 C9 119.8(4)
C10 C9 C8 119.3(4)
C11 C10 C9 120.9(3)
C11 C10 I2 119.4(3)
C9 C10 I2 119.6(3)
C10 C11 C12 119.8(3)
C7 C12 C11 119.1(3)
O2 C13 O1 126.2(4)
O2 C13 C14 115.3(4)
O1 C13 C14 118.4(3)
C15 C14 C19 119.5(3)
C15 C14 C13 118.8(3)
C19 C14 C13 121.6(3)
C16 C15 C14 119.4(3)
C15 C16 C17 123.0(4)
C15 C16 N3 118.1(3)
C17 C16 N3 118.8(3)
C18 C17 C16 115.7(3)
C17 C18 C19 123.3(3)
C17 C18 N4 118.5(3)
C19 C18 N4 118.3(3)
C18 C19 C14 118.9(3)
O3 N3 O4 124.5(3)
O3 N3 C16 118.0(3)
O4 N3 C16 117.5(3)
O6 N4 O5 124.0(3)
O6 N4 C18 118.1(3)
O5 N4 C18 117.8(3)
O7 C20 O8 125.9(3)
O7 C20 C21 117.7(3)
O8 C20 C21 116.4(3)
C26 C21 C22 120.4(3)
C26 C21 C20 119.6(3)
C22 C21 C20 119.8(3)
C23 C22 C21 118.1(4)
C24 C23 C22 123.9(3)
C24 C23 N5 117.9(3)
C22 C23 N5 118.2(3)
C23 C24 C25 115.8(3)
C26 C25 C24 122.8(3)
C26 C25 N6 118.8(3)
C24 C25 N6 118.4(3)
C21 C26 C25 118.8(3)
O9 N5 O10 124.2(3)
O9 N5 C23 117.7(3)
O10 N5 C23 118.1(3)
O11 N6 O12 124.0(3)
O11 N6 C25 118.2(3)
O12 N6 C25 117.8(3)

loop_
_geom_bond_atom_site_label_1
_geom_bond_atom_site_label_2
_geom_bond_distance
I1 C4 2.100(3)
N1 C1 1.462(4)
C1 C2 1.383(5)
C1 C6 1.387(5)
C2 C3 1.388(5)
C3 C4 1.382(5)
C4 C5 1.379(5)
C5 C6 1.388(5)
I2 C10 2.090(4)
N2 C7 1.451(5)
C7 C8 1.377(5)
C7 C12 1.388(5)
C8 C9 1.391(6)
C9 C10 1.384(6)
C10 C11 1.382(5)
C11 C12 1.390(5)
C13 O2 1.251(4)
C13 O1 1.251(5)
C13 C14 1.520(5)
C14 C15 1.380(5)
C14 C19 1.388(5)
C15 C16 1.378(5)
C16 C17 1.387(5)
C16 N3 1.468(5)
C17 C18 1.379(5)
C18 C19 1.384(5)
C18 N4 1.472(5)
O3 N3 1.222(4)
O4 N3 1.231(4)
O5 N4 1.228(4)
O6 N4 1.217(4)
C20 O7 1.249(4)
C20 O8 1.265(5)
C20 C21 1.518(5)
C21 C26 1.383(5)
C21 C22 1.391(5)
C22 C23 1.380(5)
C23 C24 1.379(6)
C23 N5 1.481(5)
C24 C25 1.389(5)
C25 C26 1.387(5)
C25 N6 1.473(5)
O9 N5 1.218(4)
O10 N5 1.224(4)
O11 N6 1.222(4)
O12 N6 1.230(4)

loop_
_geom_hbond_atom_site_label_D
_geom_hbond_atom_site_label_H
_geom_hbond_atom_site_label_A
_geom_hbond_distance_DH
_geom_hbond_distance_HA
_geom_hbond_distance_DA
_geom_hbond_angle_DHA
_geom_hbond_site_symmetry_A
N1 H1A O1 0.92(5) 1.87(5) 2.776(4) 171(4) 4_855
N1 H1B O8 0.90(5) 1.94(5) 2.828(4) 167(4) .
N1 H1C O7 0.90(5) 1.85(5) 2.739(4) 171(5) 1_655
C2 H2 O1 0.93 2.61 3.311(5) 132.3 4_855
C6 H6 O4 0.93 2.51 3.360(4) 152.4 4_845
N2 H2A O2 0.95(5) 1.76(5) 2.696(4) 169(5) 4_855
N2 H2B O1 0.86(5) 1.89(5) 2.706(4) 157(4) 4_755
N2 H2C O8 0.95(5) 1.73(5) 2.668(4) 172(4) .
C11 H11 I1 0.93 3.16 4.072(4) 169.0 3_465
C17 H17 O7 0.93 2.58 3.510(5) 176.7 4_755
C24 H24 O2 0.93 2.56 3.072(5) 114.8 .
C26 H26 O4 0.93 2.46 3.390(4) 176.3 4_745
